data_7022860
loop_
_publ_author_name
'Adeyi, Okoh'
'Cross, Warren B.'
'Forrest, Gregory'
'Godfrey, Luke'
'Hope, Eric G.'
'McLeod, Andrew'
'Singh, Amandeep'
'Singh, Kuldip'
'Solan, Gregory A.'
'Wang, Yining'
'Wright, Luka A.'

_publ_section_title
;
 From discrete monomeric complexes to hydrogen-bonded dimeric assemblies
 based on sterically encumbered square planar palladium(II) ONN-pincers.
;
_journal_issue 21
_journal_name_full 'Dalton transactions (Cambridge, England : 2003)'
_journal_page_first 7710
_journal_page_last 7723
_journal_paper_doi 10.1039/c3dt50176k
_journal_volume 42
_journal_year 2013
_chemical_formula_moiety 'C30 H29 Cl N2 O Pd'
_chemical_formula_sum 'C30 H29 Cl N2 O Pd'
_chemical_formula_weight 575.40
_chemical_name_systematic
;
?
;
_space_group_IT_number 14
_symmetry_cell_setting monoclinic
_symmetry_space_group_name_Hall '-P 2ybc'
_symmetry_space_group_name_H-M 'P 1 21/c 1'
_atom_sites_solution_hydrogens geom
_atom_sites_solution_primary direct
_atom_sites_solution_secondary difmap
_audit_creation_method SHELXL-97
_cell_angle_alpha 90.00
_cell_angle_beta 97.076(7)
_cell_angle_gamma 90.00
_cell_formula_units_Z 4
_cell_length_a 9.941(4)
_cell_length_b 12.678(5)
_cell_length_c 20.671(8)
_cell_measurement_reflns_used 714
_cell_measurement_temperature 150(2)
_cell_measurement_theta_max 23.329
_cell_measurement_theta_min 2.616
_cell_volume 2585.4(18)
_computing_cell_refinement 'Bruker SMART'
_computing_data_collection 'Bruker SMART'
_computing_data_reduction 'Bruker SHELXTL'
_computing_molecular_graphics 'Bruker SHELXTL'
_computing_publication_material 'Bruker SHELXTL'
_computing_structure_refinement 'SHELXL-97 (Sheldrick, 1997)'
_computing_structure_solution 'SHELXS-97 (Sheldrick, 1990)'
_diffrn_ambient_temperature 150(2)
_diffrn_measured_fraction_theta_full 0.999
_diffrn_measured_fraction_theta_max 0.999
_diffrn_measurement_device_type 'Bruker Apex 2000 CCD area detector'
_diffrn_measurement_method 'phi and omega scans'
_diffrn_radiation_monochromator graphite
_diffrn_radiation_source 'fine-focus sealed tube'
_diffrn_radiation_type MoK\a
_diffrn_radiation_wavelength 0.71073
_diffrn_reflns_av_R_equivalents 0.1370
_diffrn_reflns_av_sigmaI/netI 0.1206
_diffrn_reflns_limit_h_max 12
_diffrn_reflns_limit_h_min -12
_diffrn_reflns_limit_k_max 15
_diffrn_reflns_limit_k_min -15
_diffrn_reflns_limit_l_max 25
_diffrn_reflns_limit_l_min -25
_diffrn_reflns_number 19633
_diffrn_reflns_theta_full 26.00
_diffrn_reflns_theta_max 26.00
_diffrn_reflns_theta_min 1.89
_exptl_absorpt_coefficient_mu 0.847
_exptl_absorpt_correction_T_max 0.831
_exptl_absorpt_correction_T_min 0.421
_exptl_absorpt_correction_type empirical
_exptl_absorpt_process_details
;
absorption correction based on 4932 reflections(SADABS);Rint 0.2709 before
correction and 0.0661 after.
;
_exptl_crystal_colour red
_exptl_crystal_density_diffrn 1.478
_exptl_crystal_density_method 'not measured'
_exptl_crystal_description block
_exptl_crystal_F_000 1176
_exptl_crystal_size_max 0.33
_exptl_crystal_size_mid 0.27
_exptl_crystal_size_min 0.18
_refine_diff_density_max 1.459
_refine_diff_density_min -0.657
_refine_diff_density_rms 0.134
_refine_ls_extinction_method none
_refine_ls_goodness_of_fit_ref 0.958
_refine_ls_hydrogen_treatment constr
_refine_ls_matrix_type full
_refine_ls_number_parameters 429
_refine_ls_number_reflns 5077
_refine_ls_number_restraints 679
_refine_ls_restrained_S_all 0.905
_refine_ls_R_factor_all 0.1204
_refine_ls_R_factor_gt 0.0697
_refine_ls_shift/su_max 0.000
_refine_ls_shift/su_mean 0.000
_refine_ls_structure_factor_coef Fsqd
_refine_ls_weighting_details 'calc w=1/[\s^2^(Fo^2^)+(0.0767P)^2^+0.0000P] where P=(Fo^2^+2Fc^2^)/3'
_refine_ls_weighting_scheme calc
_refine_ls_wR_factor_gt 0.1413
_refine_ls_wR_factor_ref 0.1608
_reflns_number_gt 3225
_reflns_number_total 5077
_reflns_threshold_expression >2sigma(I)
_cod_data_source_file c3dt50176k.txt
_cod_data_source_block 10031
_cod_depositor_comments
;
The following automatic conversions were performed:

'_symmetry_cell_setting' value 'Monoclinic' changed to 'monoclinic'
according to /home/saulius/struct/CIF-dictionaries/cif_core.dic
dictionary named 'cif_core.dic' version 2.4.2 from 2011-04-26.

Automatic conversion script
Id: cif_fix_values 1891 2012-01-12 08:04:46Z andrius 
;
_cod_original_cell_volume 2585.3(17)
_cod_original_sg_symbol_H-M P2(1)/c
_cod_database_code 7022860

loop_
_symmetry_equiv_pos_as_xyz
'x, y, z'
'-x, y+1/2, -z+1/2'
'-x, -y, -z'
'x, -y-1/2, z-1/2'

loop_
_atom_site_label
_atom_site_type_symbol
_atom_site_fract_x
_atom_site_fract_y
_atom_site_fract_z
_atom_site_U_iso_or_equiv
_atom_site_adp_type
_atom_site_occupancy
_atom_site_symmetry_multiplicity
_atom_site_calc_flag
_atom_site_refinement_flags
_atom_site_disorder_assembly
_atom_site_disorder_group
Pd1 Pd 0.43210(5) 0.92607(3) 0.31555(2) 0.03284(17) Uani 1 1 d U . .
Cl1 Cl 0.20682(17) 0.97102(14) 0.30899(9) 0.0512(5) Uani 1 1 d U A .
N1 N 0.6241(5) 0.8811(4) 0.3186(2) 0.0349(11) Uani 1 1 d U A .
N2 N 0.4014(5) 0.7988(4) 0.2576(2) 0.0353(12) Uani 1 1 d U A .
O1A O 0.4814(4) 1.0540(3) 0.3678(2) 0.0386(10) Uani 0.50 1 d PDU A 1
C1A C 0.5831(15) 1.0467(19) 0.4153(8) 0.032(5) Uani 0.50 1 d PDU A 1
C2A C 0.7202(15) 1.0180(16) 0.4019(9) 0.035(4) Uani 0.50 1 d PDU A 1
C3A C 0.8339(13) 1.0459(10) 0.4462(6) 0.034(3) Uani 0.50 1 d PDU A 1
H3A H 0.9198 1.0167 0.4408 0.040 Uiso 0.50 1 calc PR A 1
C4A C 0.8239(13) 1.1135(10) 0.4964(6) 0.039(3) Uani 0.50 1 d PDU A 1
H4A H 0.9015 1.1307 0.5262 0.047 Uiso 0.50 1 calc PR A 1
C5A C 0.7002(13) 1.1562(9) 0.5034(7) 0.039(3) Uani 0.50 1 d PDU A 1
H5A H 0.6935 1.2007 0.5399 0.047 Uiso 0.50 1 calc PR A 1
C6A C 0.5834(13) 1.1383(10) 0.4603(6) 0.035(3) Uani 0.50 1 d PDU A 1
C7A C 0.4546(14) 1.1935(13) 0.4694(7) 0.043(4) Uani 0.50 1 d PDU A 1
C8A C 0.4386(17) 1.2252(13) 0.5336(7) 0.048(4) Uani 0.50 1 d PDU A 1
H8A H 0.5049 1.2057 0.5687 0.058 Uiso 0.50 1 calc PR A 1
C9A C 0.326(2) 1.2847(17) 0.5463(10) 0.061(6) Uani 0.50 1 d PDU A 1
H9A H 0.3130 1.3020 0.5898 0.073 Uiso 0.50 1 calc PR A 1
C10A C 0.2333(18) 1.3184(14) 0.4940(8) 0.063(4) Uani 0.50 1 d PDU A 1
H10A H 0.1545 1.3561 0.5022 0.076 Uiso 0.50 1 calc PR A 1
C11A C 0.2554(16) 1.2972(13) 0.4307(7) 0.069(4) Uani 0.50 1 d PDU A 1
H11A H 0.1981 1.3279 0.3955 0.083 Uiso 0.50 1 calc PR A 1
C12A C 0.3608(14) 1.2315(11) 0.4180(7) 0.058(4) Uani 0.50 1 d PDU A 1
H12A H 0.3698 1.2120 0.3744 0.070 Uiso 0.50 1 calc PR A 1
O1B O 0.4814(4) 1.0540(3) 0.3678(2) 0.0386(10) Uani 0.50 1 d PDU A 2
C1B C 0.5972(15) 1.066(2) 0.4064(8) 0.035(5) Uani 0.50 1 d PDU A 2
C2B C 0.7083(14) 0.9897(16) 0.4069(9) 0.035(5) Uani 0.50 1 d PDU A 2
C3B C 0.8175(13) 0.9891(13) 0.4579(7) 0.051(4) Uani 0.50 1 d PDU A 2
H3B H 0.8986 0.9517 0.4533 0.061 Uiso 0.50 1 calc PR A 2
C4B C 0.8038(15) 1.0429(16) 0.5133(8) 0.073(5) Uani 0.50 1 d PDU A 2
H4B H 0.8789 1.0473 0.5464 0.087 Uiso 0.50 1 calc PR A 2
C5B C 0.6846(14) 1.0910(14) 0.5228(7) 0.061(4) Uani 0.50 1 d PDU A 2
H5B H 0.6749 1.1186 0.5647 0.073 Uiso 0.50 1 calc PR A 2
C6B C 0.5772(12) 1.1010(11) 0.4732(6) 0.036(3) Uani 0.50 1 d PDU A 2
C7B C 0.4547(13) 1.1609(12) 0.4854(7) 0.039(4) Uani 0.50 1 d PDU A 2
C8B C 0.4662(17) 1.2568(14) 0.5214(9) 0.058(5) Uani 0.50 1 d PDU A 2
H8B H 0.5537 1.2851 0.5346 0.070 Uiso 0.50 1 calc PR A 2
C9B C 0.3526(18) 1.3105(19) 0.5379(11) 0.062(6) Uani 0.50 1 d PDU A 2
H9B H 0.3628 1.3742 0.5623 0.074 Uiso 0.50 1 calc PR A 2
C10B C 0.2229(16) 1.2691(11) 0.5180(8) 0.050(4) Uani 0.50 1 d PDU A 2
H10B H 0.1450 1.2989 0.5332 0.059 Uiso 0.50 1 calc PR A 2
C11B C 0.2111(13) 1.1853(10) 0.4763(6) 0.039(3) Uani 0.50 1 d PDU A 2
H11B H 0.1233 1.1635 0.4577 0.047 Uiso 0.50 1 calc PR A 2
C12B C 0.3227(11) 1.1313(9) 0.4604(5) 0.033(2) Uani 0.50 1 d PDU A 2
H12B H 0.3099 1.0726 0.4317 0.039 Uiso 0.50 1 calc PR A 2
C13 C 0.7322(6) 0.9274(5) 0.3527(3) 0.0392(14) Uani 1 1 d U . .
C14 C 0.8607(7) 0.8968(5) 0.3381(3) 0.0431(16) Uani 1 1 d U A .
H14 H 0.9382 0.9330 0.3585 0.052 Uiso 1 1 calc R . .
C15 C 0.8783(7) 0.8175(5) 0.2960(4) 0.0485(17) Uani 1 1 d U . .
H15 H 0.9668 0.7978 0.2877 0.058 Uiso 1 1 calc R A .
C16 C 0.7644(7) 0.7650(5) 0.2647(4) 0.0496(18) Uani 1 1 d U A .
H16 H 0.7738 0.7070 0.2365 0.060 Uiso 1 1 calc R . .
C17 C 0.6396(7) 0.7996(5) 0.2760(3) 0.0416(16) Uani 1 1 d U . .
C18 C 0.5129(7) 0.7555(5) 0.2456(3) 0.0412(16) Uani 1 1 d U A .
H18 H 0.5121 0.6961 0.2175 0.049 Uiso 1 1 calc R . .
C19 C 0.2733(6) 0.7547(5) 0.2302(3) 0.0341(13) Uani 1 1 d U . .
C20 C 0.2075(7) 0.8020(5) 0.1734(3) 0.0443(16) Uani 1 1 d U A .
C21 C 0.0891(7) 0.7540(6) 0.1463(4) 0.0522(19) Uani 1 1 d U . .
H21 H 0.0432 0.7809 0.1067 0.063 Uiso 1 1 calc R A .
C22 C 0.0349(7) 0.6675(5) 0.1754(3) 0.0451(17) Uani 1 1 d U A .
H22 H -0.0460 0.6353 0.1554 0.054 Uiso 1 1 calc R . .
C23 C 0.1000(7) 0.6288(5) 0.2337(3) 0.0402(15) Uani 1 1 d U . .
H23 H 0.0617 0.5708 0.2540 0.048 Uiso 1 1 calc R A .
C24 C 0.2197(6) 0.6730(5) 0.2629(3) 0.0335(13) Uani 1 1 d U A .
C25 C 0.2616(8) 0.8994(6) 0.1427(4) 0.0572(19) Uani 1 1 d U . .
H25 H 0.3319 0.9314 0.1757 0.069 Uiso 1 1 calc R A .
C26 C 0.3286(11) 0.8738(8) 0.0840(5) 0.096(3) Uani 1 1 d U A .
H26A H 0.4022 0.8233 0.0959 0.144 Uiso 1 1 calc R . .
H26B H 0.3658 0.9384 0.0671 0.144 Uiso 1 1 calc R . .
H26C H 0.2621 0.8429 0.0504 0.144 Uiso 1 1 calc R . .
C27 C 0.1483(10) 0.9806(7) 0.1279(5) 0.103(4) Uani 1 1 d U A .
H27A H 0.0855 0.9569 0.0905 0.155 Uiso 1 1 calc R . .
H27B H 0.1875 1.0487 0.1179 0.155 Uiso 1 1 calc R . .
H27C H 0.0993 0.9882 0.1660 0.155 Uiso 1 1 calc R . .
C28 C 0.2856(7) 0.6338(5) 0.3287(3) 0.0407(15) Uani 1 1 d U . .
H28 H 0.3580 0.6855 0.3448 0.049 Uiso 1 1 calc R A .
C29 C 0.3533(11) 0.5283(7) 0.3231(4) 0.089(3) Uani 1 1 d U A .
H29A H 0.4060 0.5103 0.3649 0.134 Uiso 1 1 calc R . .
H29B H 0.4138 0.5319 0.2891 0.134 Uiso 1 1 calc R . .
H29C H 0.2841 0.4742 0.3116 0.134 Uiso 1 1 calc R . .
C30 C 0.1863(9) 0.6304(8) 0.3782(4) 0.082(3) Uani 1 1 d U A .
H30A H 0.1098 0.5848 0.3622 0.123 Uiso 1 1 calc R . .
H30B H 0.1531 0.7018 0.3851 0.123 Uiso 1 1 calc R . .
H30C H 0.2314 0.6025 0.4195 0.123 Uiso 1 1 calc R . .

loop_
_atom_site_aniso_label
_atom_site_aniso_U_11
_atom_site_aniso_U_22
_atom_site_aniso_U_33
_atom_site_aniso_U_23
_atom_site_aniso_U_13
_atom_site_aniso_U_12
Pd1 0.0251(3) 0.0286(2) 0.0445(3) -0.0015(2) 0.00300(19) 0.0011(2)
Cl1 0.0286(9) 0.0491(9) 0.0744(13) -0.0157(9) 0.0000(9) 0.0059(8)
N1 0.027(3) 0.035(3) 0.043(3) 0.006(2) 0.005(2) 0.004(2)
N2 0.033(3) 0.031(3) 0.042(3) -0.003(2) 0.006(2) -0.001(2)
O1A 0.035(2) 0.036(2) 0.043(2) -0.0009(18) -0.0048(19) 0.0025(18)
C1A 0.025(6) 0.036(9) 0.033(7) 0.011(6) 0.002(5) -0.012(6)
C2A 0.029(6) 0.037(9) 0.040(7) 0.006(6) 0.007(5) -0.010(6)
C3A 0.021(6) 0.033(7) 0.047(7) 0.005(5) 0.008(5) -0.006(5)
C4A 0.042(6) 0.031(6) 0.044(7) 0.001(5) 0.004(6) -0.005(6)
C5A 0.050(6) 0.022(6) 0.044(8) -0.007(5) 0.005(5) -0.004(6)
C6A 0.046(6) 0.026(7) 0.031(7) 0.013(5) 0.004(5) -0.004(5)
C7A 0.053(7) 0.043(8) 0.035(7) 0.006(7) 0.012(6) -0.002(6)
C8A 0.066(10) 0.042(8) 0.038(6) 0.013(7) 0.011(7) 0.005(7)
C9A 0.085(12) 0.039(10) 0.059(8) -0.012(8) 0.014(8) 0.011(10)
C10A 0.072(10) 0.052(9) 0.065(9) -0.019(8) 0.008(7) 0.019(8)
C11A 0.071(11) 0.072(10) 0.065(7) -0.014(8) 0.003(8) 0.023(8)
C12A 0.060(9) 0.063(9) 0.051(7) -0.010(7) 0.003(6) 0.017(7)
O1B 0.035(2) 0.036(2) 0.043(2) -0.0009(18) -0.0048(19) 0.0025(18)
C1B 0.031(6) 0.035(9) 0.041(6) 0.007(7) 0.012(5) -0.015(5)
C2B 0.015(6) 0.050(11) 0.038(7) 0.003(7) 0.003(5) -0.017(5)
C3B 0.013(6) 0.085(11) 0.054(8) -0.017(8) 0.005(5) -0.013(7)
C4B 0.031(7) 0.127(13) 0.057(9) -0.036(9) -0.006(7) 0.006(8)
C5B 0.041(7) 0.093(11) 0.046(7) -0.015(8) -0.002(6) 0.005(8)
C6B 0.030(5) 0.048(9) 0.031(6) 0.010(6) 0.007(5) -0.011(5)
C7B 0.045(6) 0.056(9) 0.015(7) 0.006(6) 0.007(5) 0.000(6)
C8B 0.049(7) 0.081(11) 0.047(10) -0.027(9) 0.021(7) -0.028(7)
C9B 0.068(9) 0.063(12) 0.056(10) -0.026(9) 0.018(9) -0.011(7)
C10B 0.060(7) 0.042(8) 0.047(9) 0.002(6) 0.009(8) 0.010(7)
C11B 0.042(6) 0.050(7) 0.026(6) -0.008(5) 0.007(6) 0.001(6)
C12B 0.038(6) 0.037(6) 0.023(6) 0.000(5) 0.004(5) 0.003(5)
C13 0.028(3) 0.047(4) 0.042(3) 0.008(3) 0.003(3) 0.001(3)
C14 0.027(3) 0.053(4) 0.049(4) 0.007(3) 0.001(3) -0.001(3)
C15 0.030(4) 0.045(4) 0.072(5) 0.010(3) 0.012(3) 0.004(3)
C16 0.037(4) 0.039(4) 0.075(5) -0.001(3) 0.016(4) 0.004(3)
C17 0.031(3) 0.032(3) 0.062(4) -0.002(3) 0.009(3) 0.004(3)
C18 0.034(3) 0.029(3) 0.061(4) -0.002(3) 0.008(3) 0.003(3)
C19 0.027(3) 0.033(3) 0.043(3) -0.007(2) 0.006(3) 0.000(2)
C20 0.039(4) 0.043(4) 0.050(4) 0.004(3) 0.001(3) -0.004(3)
C21 0.043(4) 0.061(5) 0.050(4) 0.008(3) -0.007(3) -0.009(3)
C22 0.040(4) 0.049(4) 0.044(4) -0.008(3) -0.003(3) -0.010(3)
C23 0.036(4) 0.034(3) 0.051(4) -0.006(3) 0.008(3) -0.003(3)
C24 0.029(3) 0.029(3) 0.043(3) -0.007(3) 0.010(3) 0.000(2)
C25 0.049(5) 0.058(5) 0.062(5) 0.020(4) -0.001(4) -0.015(3)
C26 0.111(8) 0.105(8) 0.074(6) 0.015(6) 0.023(5) -0.044(6)
C27 0.087(7) 0.077(6) 0.143(9) 0.067(6) 0.003(6) 0.003(5)
C28 0.043(4) 0.035(3) 0.043(4) -0.004(3) -0.002(3) -0.008(3)
C29 0.117(9) 0.074(6) 0.070(6) 0.001(5) -0.011(5) 0.040(6)
C30 0.058(6) 0.147(9) 0.041(4) 0.002(5) 0.006(4) -0.017(6)

loop_
_atom_type_symbol
_atom_type_description
_atom_type_scat_dispersion_real
_atom_type_scat_dispersion_imag
_atom_type_scat_source
C C 0.0033 0.0016 'International Tables Vol C Tables 4.2.6.8 and 6.1.1.4'
H H 0.0000 0.0000 'International Tables Vol C Tables 4.2.6.8 and 6.1.1.4'
N N 0.0061 0.0033 'International Tables Vol C Tables 4.2.6.8 and 6.1.1.4'
O O 0.0106 0.0060 'International Tables Vol C Tables 4.2.6.8 and 6.1.1.4'
Pd Pd -0.9988 1.0072 'International Tables Vol C Tables 4.2.6.8 and 6.1.1.4'
Cl Cl 0.1484 0.1585 'International Tables Vol C Tables 4.2.6.8 and 6.1.1.4'

loop_
_geom_angle_atom_site_label_1
_geom_angle_atom_site_label_2
_geom_angle_atom_site_label_3
_geom_angle
O1A Pd1 N1 92.6(2)
O1A Pd1 N2 173.40(19)
N1 Pd1 N2 82.1(2)
O1A Pd1 Cl1 90.18(13)
N1 Pd1 Cl1 177.21(16)
N2 Pd1 Cl1 95.08(16)
C13 N1 C17 121.2(5)
C13 N1 Pd1 126.4(4)
C17 N1 Pd1 112.2(4)
C18 N2 C19 119.8(5)
C18 N2 Pd1 112.7(4)
C19 N2 Pd1 127.4(4)
C1A O1A Pd1 117.7(9)
O1A C1A C2A 121.2(14)
O1A C1A C6A 110.7(12)
C2A C1A C6A 112.4(14)
C3A C2A C1A 120.2(12)
C3A C2A C13 119.5(11)
C1A C2A C13 117.1(13)
C4A C3A C2A 121.7(12)
C4A C3A H3A 119.1
C2A C3A H3A 119.1
C3A C4A C5A 118.8(11)
C3A C4A H4A 120.6
C5A C4A H4A 120.6
C4A C5A C6A 123.9(11)
C4A C5A H5A 118.1
C6A C5A H5A 118.1
C5A C6A C1A 117.7(10)
C5A C6A C7A 120.3(11)
C1A C6A C7A 120.6(11)
C12A C7A C8A 118.0(12)
C12A C7A C6A 124.4(12)
C8A C7A C6A 116.6(12)
C9A C8A C7A 120.8(14)
C9A C8A H8A 119.6
C7A C8A H8A 119.6
C10A C9A C8A 119.2(15)
C10A C9A H9A 120.4
C8A C9A H9A 120.4
C11A C10A C9A 120.4(14)
C11A C10A H10A 119.8
C9A C10A H10A 119.8
C10A C11A C12A 120.5(14)
C10A C11A H11A 119.7
C12A C11A H11A 119.7
C11A C12A C7A 120.5(12)
C11A C12A H12A 119.8
C7A C12A H12A 119.8
C2B C1B C6B 112.1(15)
C13 C2B C3B 113.5(11)
C13 C2B C1B 124.2(12)
C3B C2B C1B 121.0(12)
C4B C3B C2B 118.7(12)
C4B C3B H3B 120.7
C2B C3B H3B 120.7
C3B C4B C5B 121.7(13)
C3B C4B H4B 119.2
C5B C4B H4B 119.2
C4B C5B C6B 122.2(12)
C4B C5B H5B 118.9
C6B C5B H5B 118.9
C5B C6B C7B 119.5(11)
C5B C6B C1B 118.7(10)
C7B C6B C1B 121.1(11)
C12B C7B C8B 115.7(11)
C12B C7B C6B 123.4(11)
C8B C7B C6B 120.8(12)
C9B C8B C7B 122.0(14)
C9B C8B H8B 119.0
C7B C8B H8B 119.0
C8B C9B C10B 119.0(15)
C8B C9B H9B 120.5
C10B C9B H9B 120.5
C11B C10B C9B 118.8(13)
C11B C10B H10B 120.6
C9B C10B H10B 120.6
C10B C11B C12B 121.9(12)
C10B C11B H11B 119.0
C12B C11B H11B 119.0
C11B C12B C7B 121.6(11)
C11B C12B H12B 119.2
C7B C12B H12B 119.2
N1 C13 C14 117.1(6)
N1 C13 C2B 117.3(8)
C14 C13 C2B 124.8(8)
N1 C13 C2A 123.2(7)
C14 C13 C2A 119.5(8)
C2B C13 C2A 14.4(18)
C15 C14 C13 122.5(7)
C15 C14 H14 118.8
C13 C14 H14 118.8
C14 C15 C16 119.2(7)
C14 C15 H15 120.4
C16 C15 H15 120.4
C17 C16 C15 118.0(7)
C17 C16 H16 121.0
C15 C16 H16 121.0
C16 C17 N1 121.7(6)
C16 C17 C18 124.2(6)
N1 C17 C18 114.0(6)
N2 C18 C17 118.3(6)
N2 C18 H18 120.9
C17 C18 H18 120.9
C24 C19 C20 124.1(6)
C24 C19 N2 118.3(6)
C20 C19 N2 117.4(6)
C21 C20 C19 115.9(6)
C21 C20 C25 121.2(6)
C19 C20 C25 123.0(6)
C20 C21 C22 121.9(7)
C20 C21 H21 119.0
C22 C21 H21 119.0
C23 C22 C21 119.4(6)
C23 C22 H22 120.3
C21 C22 H22 120.3
C24 C23 C22 121.3(6)
C24 C23 H23 119.4
C22 C23 H23 119.4
C19 C24 C23 117.0(6)
C19 C24 C28 122.3(6)
C23 C24 C28 120.7(6)
C26 C25 C20 112.3(7)
C26 C25 C27 112.1(8)
C20 C25 C27 110.0(7)
C26 C25 H25 107.4
C20 C25 H25 107.4
C27 C25 H25 107.4
C25 C26 H26A 109.5
C25 C26 H26B 109.5
H26A C26 H26B 109.5
C25 C26 H26C 109.5
H26A C26 H26C 109.5
H26B C26 H26C 109.5
C25 C27 H27A 109.5
C25 C27 H27B 109.5
H27A C27 H27B 109.5
C25 C27 H27C 109.5
H27A C27 H27C 109.5
H27B C27 H27C 109.5
C30 C28 C29 111.3(7)
C30 C28 C24 111.8(6)
C29 C28 C24 111.6(6)
C30 C28 H28 107.3
C29 C28 H28 107.3
C24 C28 H28 107.3
C28 C29 H29A 109.5
C28 C29 H29B 109.5
H29A C29 H29B 109.5
C28 C29 H29C 109.5
H29A C29 H29C 109.5
H29B C29 H29C 109.5
C28 C30 H30A 109.5
C28 C30 H30B 109.5
H30A C30 H30B 109.5
C28 C30 H30C 109.5
H30A C30 H30C 109.5
H30B C30 H30C 109.5

loop_
_geom_bond_atom_site_label_1
_geom_bond_atom_site_label_2
_geom_bond_distance
Pd1 O1A 1.976(4)
Pd1 N1 1.986(5)
Pd1 N2 2.010(5)
Pd1 Cl1 2.2986(19)
N1 C13 1.345(8)
N1 C17 1.378(8)
N2 C18 1.289(7)
N2 C19 1.441(8)
O1A C1A 1.324(12)
C1A C2A 1.469(17)
C1A C6A 1.487(16)
C2A C3A 1.409(14)
C2A C13 1.549(16)
C3A C4A 1.359(14)
C3A H3A 0.9500
C4A C5A 1.368(15)
C4A H4A 0.9500
C5A C6A 1.392(14)
C5A H5A 0.9500
C6A C7A 1.492(14)
C7A C12A 1.408(15)
C7A C8A 1.416(15)
C8A C9A 1.400(15)
C8A H8A 0.9500
C9A C10A 1.397(19)
C9A H9A 0.9500
C10A C11A 1.381(16)
C10A H10A 0.9500
C11A C12A 1.389(15)
C11A H11A 0.9500
C12A H12A 0.9500
C1B C2B 1.469(17)
C1B C6B 1.487(16)
C2B C13 1.414(16)
C2B C3B 1.417(14)
C3B C4B 1.353(15)
C3B H3B 0.9500
C4B C5B 1.369(16)
C4B H4B 0.9500
C5B C6B 1.392(14)
C5B H5B 0.9500
C6B C7B 1.484(14)
C7B C12B 1.401(15)
C7B C8B 1.422(15)
C8B C9B 1.397(15)
C8B H8B 0.9500
C9B C10B 1.406(19)
C9B H9B 0.9500
C10B C11B 1.364(15)
C10B H10B 0.9500
C11B C12B 1.377(14)
C11B H11B 0.9500
C12B H12B 0.9500
C13 C14 1.403(9)
C14 C15 1.355(9)
C14 H14 0.9500
C15 C16 1.401(10)
C15 H15 0.9500
C16 C17 1.362(9)
C16 H16 0.9500
C17 C18 1.449(9)
C18 H18 0.9500
C19 C24 1.380(8)
C19 C20 1.405(9)
C20 C21 1.381(9)
C20 C25 1.518(9)
C21 C22 1.389(9)
C21 H21 0.9500
C22 C23 1.386(9)
C22 H22 0.9500
C23 C24 1.385(8)
C23 H23 0.9500
C24 C28 1.520(9)
C25 C26 1.490(11)
C25 C27 1.528(11)
C25 H25 1.0000
C26 H26A 0.9800
C26 H26B 0.9800
C26 H26C 0.9800
C27 H27A 0.9800
C27 H27B 0.9800
C27 H27C 0.9800
C28 C30 1.506(10)
C28 C29 1.508(10)
C28 H28 1.0000
C29 H29A 0.9800
C29 H29B 0.9800
C29 H29C 0.9800
C30 H30A 0.9800
C30 H30B 0.9800
C30 H30C 0.9800

loop_
_geom_torsion_atom_site_label_1
_geom_torsion_atom_site_label_2
_geom_torsion_atom_site_label_3
_geom_torsion_atom_site_label_4
_geom_torsion
O1A Pd1 N1 C13 5.7(5)
N2 Pd1 N1 C13 -178.3(5)
Cl1 Pd1 N1 C13 -176(36)
O1A Pd1 N1 C17 -168.8(4)
N2 Pd1 N1 C17 7.2(4)
Cl1 Pd1 N1 C17 10(3)
O1A Pd1 N2 C18 32.2(18)
N1 Pd1 N2 C18 -5.2(5)
Cl1 Pd1 N2 C18 174.9(4)
O1A Pd1 N2 C19 -147.9(14)
N1 Pd1 N2 C19 174.7(5)
Cl1 Pd1 N2 C19 -5.2(5)
N1 Pd1 O1A C1A -36.9(12)
N2 Pd1 O1A C1A -74(2)
Cl1 Pd1 O1A C1A 143.2(12)
Pd1 O1A C1A C2A 60(3)
Pd1 O1A C1A C6A -164.7(12)
O1A C1A C2A C3A 157.4(17)
C6A C1A C2A C3A 23(3)
O1A C1A C2A C13 -43(4)
C6A C1A C2A C13 -176.9(14)
C1A C2A C3A C4A -11(3)
C13 C2A C3A C4A -170.0(14)
C2A C3A C4A C5A -1(2)
C3A C4A C5A C6A -3(2)
C4A C5A C6A C1A 17(2)
C4A C5A C6A C7A -176.1(13)
O1A C1A C6A C5A -165.0(15)
C2A C1A C6A C5A -26(3)
O1A C1A C6A C7A 28(3)
C2A C1A C6A C7A 167.4(17)
C5A C6A C7A C12A 142.3(16)
C1A C6A C7A C12A -51(2)
C5A C6A C7A C8A -26(2)
C1A C6A C7A C8A 139.9(19)
C12A C7A C8A C9A 6(3)
C6A C7A C8A C9A 175.0(17)
C7A C8A C9A C10A -4(3)
C8A C9A C10A C11A -3(3)
C9A C10A C11A C12A 8(3)
C10A C11A C12A C7A -6(3)
C8A C7A C12A C11A -1(3)
C6A C7A C12A C11A -169.1(15)
C6B C1B C2B C13 166.5(17)
C6B C1B C2B C3B -27(3)
C13 C2B C3B C4B -177.5(17)
C1B C2B C3B C4B 15(3)
C2B C3B C4B C5B 5(3)
C3B C4B C5B C6B -9(3)
C4B C5B C6B C7B -175.5(18)
C4B C5B C6B C1B -5(3)
C2B C1B C6B C5B 22(3)
C2B C1B C6B C7B -167.7(17)
C5B C6B C7B C12B -142.4(16)
C1B C6B C7B C12B 48(2)
C5B C6B C7B C8B 41(2)
C1B C6B C7B C8B -129(2)
C12B C7B C8B C9B 8(3)
C6B C7B C8B C9B -175.0(18)
C7B C8B C9B C10B 0(3)
C8B C9B C10B C11B -8(3)
C9B C10B C11B C12B 9(3)
C10B C11B C12B C7B -1(2)
C8B C7B C12B C11B -7(2)
C6B C7B C12B C11B 175.8(12)
C17 N1 C13 C14 6.6(9)
Pd1 N1 C13 C14 -167.5(4)
C17 N1 C13 C2B -163.8(12)
Pd1 N1 C13 C2B 22.2(13)
C17 N1 C13 C2A -179.0(12)
Pd1 N1 C13 C2A 6.9(14)
C3B C2B C13 N1 148.5(14)
C1B C2B C13 N1 -44(3)
C3B C2B C13 C14 -21(2)
C1B C2B C13 C14 146(2)
C3B C2B C13 C2A -94(4)
C1B C2B C13 C2A 73(4)
C3A C2A C13 N1 165.6(13)
C1A C2A C13 N1 6(3)
C3A C2A C13 C14 -20(2)
C1A C2A C13 C14 180.0(17)
C3A C2A C13 C2B 96(4)
C1A C2A C13 C2B -64(3)
N1 C13 C14 C15 -6.0(10)
C2B C13 C14 C15 163.5(13)
C2A C13 C14 C15 179.4(12)
C13 C14 C15 C16 1.2(11)
C14 C15 C16 C17 3.0(10)
C15 C16 C17 N1 -2.4(10)
C15 C16 C17 C18 177.9(6)
C13 N1 C17 C16 -2.5(10)
Pd1 N1 C17 C16 172.3(5)
C13 N1 C17 C18 177.1(6)
Pd1 N1 C17 C18 -8.1(7)
C19 N2 C18 C17 -177.7(6)
Pd1 N2 C18 C17 2.2(8)
C16 C17 C18 N2 -176.4(6)
N1 C17 C18 N2 3.9(9)
C18 N2 C19 C24 84.8(7)
Pd1 N2 C19 C24 -95.1(6)
C18 N2 C19 C20 -98.5(7)
Pd1 N2 C19 C20 81.5(7)
C24 C19 C20 C21 -7.2(10)
N2 C19 C20 C21 176.4(6)
C24 C19 C20 C25 173.0(6)
N2 C19 C20 C25 -3.4(10)
C19 C20 C21 C22 3.1(11)
C25 C20 C21 C22 -177.1(7)
C20 C21 C22 C23 1.0(11)
C21 C22 C23 C24 -1.5(10)
C20 C19 C24 C23 6.7(9)
N2 C19 C24 C23 -176.9(5)
C20 C19 C24 C28 -171.8(6)
N2 C19 C24 C28 4.6(9)
C22 C23 C24 C19 -2.1(9)
C22 C23 C24 C28 176.4(6)
C21 C20 C25 C26 -77.0(10)
C19 C20 C25 C26 102.8(9)
C21 C20 C25 C27 48.6(10)
C19 C20 C25 C27 -131.6(8)
C19 C24 C28 C30 127.7(7)
C23 C24 C28 C30 -50.8(8)
C19 C24 C28 C29 -106.9(8)
C23 C24 C28 C29 74.6(9)
